data_1568711
loop_
_publ_author_name
'Ding, Huangting'
'Sun, Yitong'
'Tang, Meng'
'Wen, Jingyi'
'Yue, Shiwen'
'Peng, Ye'
'Li, Fei'
'Zheng, Liyan'
'Wang, Suning'
'Shi, Yonggang'
'Cao, Qiue'

_publ_section_title
;
 Time-dependent photo-activated aminoborane room-temperature
 phosphorescence materials with unprecedented properties: simple,
 versatile, multicolor-tuneable, water resistance, optical information
 writing/erasing, and multilevel data encryption.
;
_journal_issue 17
_journal_name_full 'Chemical science'
_journal_page_first 4633
_journal_page_last 4640
_journal_paper_doi 10.1039/d3sc00568b
_journal_volume 14
_journal_year 2023
_chemical_formula_moiety 'C27 H31 B N2'
_chemical_formula_sum 'C27 H31 B N2'
_chemical_formula_weight 394.35
_space_group_crystal_system monoclinic
_space_group_IT_number 14
_space_group_name_Hall '-P 2yn'
_space_group_name_H-M_alt 'P 1 21/n 1'
_atom_sites_solution_hydrogens geom
_atom_sites_solution_primary dual
_audit_creation_date 2022-06-23
_audit_creation_method
;
Olex2 1.2
(compiled 2018.05.29 svn.r3508 for OlexSys, GUI svn.r5506)
;
_audit_update_record
;
2023-01-12 deposited with the CCDC.	2023-03-27 downloaded from the CCDC.
;
_cell_angle_alpha 90
_cell_angle_beta 90.462(2)
_cell_angle_gamma 90
_cell_formula_units_Z 4
_cell_length_a 12.4528(3)
_cell_length_b 9.0066(3)
_cell_length_c 20.1003(6)
_cell_measurement_reflns_used 9467
_cell_measurement_temperature 90.0(3)
_cell_measurement_theta_max 29.2480
_cell_measurement_theta_min 1.9070
_cell_volume 2254.32(11)
_computing_cell_refinement 'CrysAlisPro 1.171.41.123a (Rigaku OD, 2022)'
_computing_data_collection 'CrysAlisPro 1.171.41.123a (Rigaku OD, 2022)'
_computing_data_reduction 'CrysAlisPro 1.171.41.123a (Rigaku OD, 2022)'
_computing_molecular_graphics 'Olex2 (Dolomanov et al., 2009)'
_computing_publication_material 'Olex2 (Dolomanov et al., 2009)'
_computing_structure_refinement 'ShelXL (Sheldrick, 2015)'
_computing_structure_solution 'ShelXT (Sheldrick, 2015)'
_diffrn_ambient_environment N~2~
_diffrn_ambient_temperature 90.0(3)
_diffrn_detector 'Hybrid Pixel Array Detector'
_diffrn_detector_area_resol_mean 10.0000
_diffrn_detector_type HyPix
_diffrn_measured_fraction_theta_full 0.998
_diffrn_measured_fraction_theta_max 0.809
_diffrn_measurement_details
;
List of Runs (angles in degrees, time in seconds):

  # Type    Start    End  Width  t~exp~   \w     \q     \k     \f   Frames
#--------------------------------------------------------------------------
  1  \w    -10.00  56.00   0.50    0.49    --   10.52 -99.00   0.00  132
  2  \w      8.00  34.00   0.50    0.49    --  -11.30 -99.00 -60.00   52
  3  \w    -15.00  30.00   0.50    0.49    --  -11.30 -94.00 141.00   90
  4  \w    -19.00  17.00   0.50    0.49    --   10.52 -19.00 -60.00   72
  5  \w      8.00  33.00   0.50    0.49    --   10.52 -99.00-150.00   50
  6  \w    -39.00  25.00   0.50    0.49    --  -11.30  94.00-108.00  128
  7  \w    -17.00  20.00   0.50    0.49    --   10.52 -19.00-180.00   74
;
_diffrn_measurement_device 'four-circle diffractometer'
_diffrn_measurement_device_type 'ROD, Synergy Custom DW system, HyPix'
_diffrn_measurement_method '\w scans'
_diffrn_orient_matrix_type 'CrysAlisPro convention (1999,Acta A55,543-557)'
_diffrn_orient_matrix_UB_11 0.0506734000
_diffrn_orient_matrix_UB_12 -0.0135019000
_diffrn_orient_matrix_UB_13 -0.0146454000
_diffrn_orient_matrix_UB_21 0.0151273000
_diffrn_orient_matrix_UB_22 0.0747052000
_diffrn_orient_matrix_UB_23 0.0062468000
_diffrn_orient_matrix_UB_31 0.0210964000
_diffrn_orient_matrix_UB_32 -0.0210855000
_diffrn_orient_matrix_UB_33 0.0314927000
_diffrn_radiation_monochromator mirror
_diffrn_radiation_probe x-ray
_diffrn_radiation_type MoK\a
_diffrn_radiation_wavelength 0.71073
_diffrn_reflns_av_R_equivalents 0.0298
_diffrn_reflns_av_unetI/netI 0.0353
_diffrn_reflns_Laue_measured_fraction_full 0.998
_diffrn_reflns_Laue_measured_fraction_max 0.809
_diffrn_reflns_limit_h_max 16
_diffrn_reflns_limit_h_min -17
_diffrn_reflns_limit_k_max 9
_diffrn_reflns_limit_k_min -12
_diffrn_reflns_limit_l_max 26
_diffrn_reflns_limit_l_min -26
_diffrn_reflns_number 15775
_diffrn_reflns_point_group_measured_fraction_full 0.998
_diffrn_reflns_point_group_measured_fraction_max 0.809
_diffrn_reflns_theta_full 25.242
_diffrn_reflns_theta_max 29.347
_diffrn_reflns_theta_min 1.917
_diffrn_source 'Rotating-anode X-ray tube'
_diffrn_source_type 'Rigaku (Mo) X-ray Source'
_exptl_absorpt_coefficient_mu 0.067
_exptl_absorpt_correction_T_max 1.00000
_exptl_absorpt_correction_T_min 0.90047
_exptl_absorpt_correction_type multi-scan
_exptl_absorpt_process_details
;
CrysAlisPro 1.171.41.123a (Rigaku Oxford Diffraction, 2022)
Empirical absorption correction using spherical harmonics,
implemented in SCALE3 ABSPACK scaling algorithm.
;
_exptl_crystal_colour 'clear light black'
_exptl_crystal_colour_lustre clear
_exptl_crystal_colour_modifier light
_exptl_crystal_colour_primary black
_exptl_crystal_density_diffrn 1.162
_exptl_crystal_description block
_exptl_crystal_F_000 848
_exptl_crystal_size_max 0.12
_exptl_crystal_size_mid 0.11
_exptl_crystal_size_min 0.11
_refine_diff_density_max 0.274
_refine_diff_density_min -0.206
_refine_diff_density_rms 0.045
_refine_ls_extinction_method none
_refine_ls_goodness_of_fit_ref 1.097
_refine_ls_hydrogen_treatment constr
_refine_ls_matrix_type full
_refine_ls_number_parameters 279
_refine_ls_number_reflns 5018
_refine_ls_number_restraints 0
_refine_ls_restrained_S_all 1.097
_refine_ls_R_factor_all 0.0567
_refine_ls_R_factor_gt 0.0445
_refine_ls_shift/su_max 0.001
_refine_ls_shift/su_mean 0.000
_refine_ls_structure_factor_coef Fsqd
_refine_ls_weighting_details 'w=1/[\s^2^(Fo^2^)+(0.0549P)^2^+0.5472P] where P=(Fo^2^+2Fc^2^)/3'
_refine_ls_weighting_scheme calc
_refine_ls_wR_factor_gt 0.1127
_refine_ls_wR_factor_ref 0.1194
_reflns_Friedel_coverage 0.000
_reflns_number_gt 4060
_reflns_number_total 5018
_reflns_threshold_expression 'I > 2\s(I)'
_cod_data_source_file d3sc00568b2.cif
_cod_data_source_block dht-100k_auto
_cod_depositor_comments 'Adding full bibliography for 1568711--1568715.cif.'
_cod_database_code 1568711
_shelx_shelxl_version_number 2018/3
_shelx_space_group_comment
;
The symmetry employed for this shelxl refinement is uniquely defined
by the following loop, which should always be used as a source of
symmetry information in preference to the above space-group names.
They are only intended as comments.
;
_shelx_estimated_absorpt_t_max 0.993
_shelx_estimated_absorpt_t_min 0.992
_diffrn_oxdiff_digest_frames
;
012f8e0550348e6b445befa84ed0b17b9200038f3d5
;
_reflns_odcompleteness_completeness 99.77
_reflns_odcompleteness_iscentric 1
_reflns_odcompleteness_theta 25.30
_olex2_refinement_description
;
1. Fixed Uiso
 At 1.2 times of:
  All C(H) groups
 At 1.5 times of:
  All C(H,H,H) groups
2.a Aromatic/amide H refined with riding coordinates:
 C4(H4), C8(H8), C9(H9), C16(H16), C13(H13), C25(H25), C22(H22)
2.b Idealised Me refined as rotating group:
 C1(H1A,H1B,H1C), C2(H2A,H2B,H2C), C18(H18A,H18B,H18C), C15(H15A,H15B,H15C),
 C12(H12A,H12B,H12C), C27(H27A,H27B,H27C), C24(H24A,H24B,H24C), C21(H21A,H21B,
 H21C)
;
_olex2_submission_special_instructions 'No special instructions were received'
_oxdiff_exptl_absorpt_empirical_details
;
Empirical correction (ABSPACK) includes:
- Absorption correction using spherical harmonics
- Frame scaling
;
_oxdiff_exptl_absorpt_empirical_full_max 1.245
_oxdiff_exptl_absorpt_empirical_full_min 0.839

loop_
_space_group_symop_operation_xyz
'x, y, z'
'-x+1/2, y+1/2, -z+1/2'
'-x, -y, -z'
'x-1/2, -y-1/2, z-1/2'

loop_
_atom_site_label
_atom_site_type_symbol
_atom_site_fract_x
_atom_site_fract_y
_atom_site_fract_z
_atom_site_U_iso_or_equiv
_atom_site_adp_type
_atom_site_occupancy
_atom_site_site_symmetry_order
_atom_site_calc_flag
_atom_site_refinement_flags_posn
_atom_site_refinement_flags_adp
_atom_site_refinement_flags_occupancy
_atom_site_disorder_assembly
_atom_site_disorder_group
B1 B 0.70661(11) 0.32650(17) 0.43552(7) 0.0175(3) Uani 1 1 d . . . . .
C1 C 0.86100(12) -0.10457(16) 0.68665(7) 0.0275(3) Uani 1 1 d . . . . .
H1A H 0.802762 -0.160535 0.665233 0.041 Uiso 1 1 calc GR . . . .
H1B H 0.869286 -0.137397 0.732892 0.041 Uiso 1 1 calc GR . . . .
H1C H 0.928111 -0.121957 0.662738 0.041 Uiso 1 1 calc GR . . . .
C2 C 0.87096(11) 0.14127(17) 0.74167(7) 0.0261(3) Uani 1 1 d . . . . .
H2A H 0.935667 0.196738 0.729652 0.039 Uiso 1 1 calc GR . . . .
H2B H 0.887010 0.076203 0.779541 0.039 Uiso 1 1 calc GR . . . .
H2C H 0.813964 0.210994 0.753812 0.039 Uiso 1 1 calc GR . . . .
C3 C 0.80542(9) 0.11879(15) 0.62680(6) 0.0181(3) Uani 1 1 d . . . . .
C4 C 0.79203(9) 0.27342(15) 0.62251(6) 0.0179(3) Uani 1 1 d . . . . .
H4 H 0.804987 0.333123 0.660704 0.022 Uiso 1 1 calc R . . . .
C5 C 0.76011(9) 0.34047(14) 0.56321(6) 0.0166(3) Uani 1 1 d . . . . .
C7 C 0.73635(10) 0.25901(14) 0.50472(6) 0.0171(3) Uani 1 1 d . . . . .
C8 C 0.74795(10) 0.10468(14) 0.51161(6) 0.0186(3) Uani 1 1 d . . . . .
H8 H 0.730107 0.044115 0.474439 0.022 Uiso 1 1 calc R . . . .
C9 C 0.78355(10) 0.03537(15) 0.56883(6) 0.0188(3) Uani 1 1 d . . . . .
H9 H 0.793429 -0.069216 0.569234 0.023 Uiso 1 1 calc R . . . .
C6 C 0.75037(10) 0.50065(15) 0.56662(6) 0.0196(3) Uani 1 1 d . . . . .
C10 C 0.63663(10) 0.22959(14) 0.38634(6) 0.0172(3) Uani 1 1 d . . . . .
C17 C 0.67075(10) 0.20070(14) 0.32072(6) 0.0174(3) Uani 1 1 d . . . . .
C18 C 0.77262(11) 0.26559(16) 0.29262(6) 0.0237(3) Uani 1 1 d . . . . .
H18A H 0.759987 0.369116 0.279744 0.036 Uiso 1 1 calc GR . . . .
H18B H 0.794232 0.208331 0.253488 0.036 Uiso 1 1 calc GR . . . .
H18C H 0.829744 0.261437 0.326389 0.036 Uiso 1 1 calc GR . . . .
C16 C 0.61063(10) 0.10792(14) 0.27935(6) 0.0187(3) Uani 1 1 d . . . . .
H16 H 0.635373 0.088077 0.235655 0.022 Uiso 1 1 calc R . . . .
C14 C 0.51552(10) 0.04382(15) 0.30039(6) 0.0198(3) Uani 1 1 d . . . . .
C15 C 0.45345(11) -0.05937(17) 0.25519(7) 0.0287(3) Uani 1 1 d . . . . .
H15A H 0.378440 -0.063689 0.269446 0.043 Uiso 1 1 calc GR . . . .
H15B H 0.485007 -0.158940 0.257381 0.043 Uiso 1 1 calc GR . . . .
H15C H 0.456566 -0.022506 0.209373 0.043 Uiso 1 1 calc GR . . . .
C13 C 0.48016(10) 0.07563(15) 0.36390(6) 0.0204(3) Uani 1 1 d . . . . .
H13 H 0.414173 0.034418 0.378449 0.024 Uiso 1 1 calc R . . . .
C11 C 0.53852(10) 0.16629(15) 0.40708(6) 0.0185(3) Uani 1 1 d . . . . .
C12 C 0.49093(10) 0.19905(17) 0.47438(7) 0.0239(3) Uani 1 1 d . . . . .
H12A H 0.524079 0.134254 0.507901 0.036 Uiso 1 1 calc GR . . . .
H12B H 0.413332 0.181118 0.472840 0.036 Uiso 1 1 calc GR . . . .
H12C H 0.504514 0.303041 0.486077 0.036 Uiso 1 1 calc GR . . . .
C19 C 0.75185(10) 0.48331(14) 0.41619(6) 0.0167(3) Uani 1 1 d . . . . .
C26 C 0.86384(10) 0.51156(15) 0.41941(6) 0.0172(3) Uani 1 1 d . . . . .
C27 C 0.94388(10) 0.39069(15) 0.43583(7) 0.0212(3) Uani 1 1 d . . . . .
H27A H 0.947999 0.377480 0.484180 0.032 Uiso 1 1 calc GR . . . .
H27B H 1.014697 0.418666 0.419008 0.032 Uiso 1 1 calc GR . . . .
H27C H 0.920861 0.297519 0.414961 0.032 Uiso 1 1 calc GR . . . .
C25 C 0.90240(10) 0.65209(15) 0.40437(6) 0.0190(3) Uani 1 1 d . . . . .
H25 H 0.977741 0.668639 0.405262 0.023 Uiso 1 1 calc R . . . .
C23 C 0.83465(11) 0.76948(15) 0.38805(6) 0.0201(3) Uani 1 1 d . . . . .
C24 C 0.87999(12) 0.91930(16) 0.37077(8) 0.0285(3) Uani 1 1 d . . . . .
H24A H 0.936449 0.945620 0.402904 0.043 Uiso 1 1 calc GR . . . .
H24B H 0.822736 0.993850 0.372184 0.043 Uiso 1 1 calc GR . . . .
H24C H 0.910328 0.916009 0.325955 0.043 Uiso 1 1 calc GR . . . .
C22 C 0.72498(10) 0.74126(15) 0.38471(6) 0.0197(3) Uani 1 1 d . . . . .
H22 H 0.677208 0.820259 0.374245 0.024 Uiso 1 1 calc R . . . .
C20 C 0.68334(10) 0.60028(14) 0.39631(6) 0.0180(3) Uani 1 1 d . . . . .
C21 C 0.56452(10) 0.57543(16) 0.38563(7) 0.0239(3) Uani 1 1 d . . . . .
H21A H 0.553167 0.515606 0.345462 0.036 Uiso 1 1 calc GR . . . .
H21B H 0.528364 0.671407 0.380396 0.036 Uiso 1 1 calc GR . . . .
H21C H 0.534933 0.523131 0.424110 0.036 Uiso 1 1 calc GR . . . .
N1 N 0.83570(9) 0.05209(13) 0.68531(5) 0.0224(3) Uani 1 1 d . . . . .
N2 N 0.74495(10) 0.62650(14) 0.57535(6) 0.0272(3) Uani 1 1 d . . . . .

loop_
_atom_site_aniso_label
_atom_site_aniso_U_11
_atom_site_aniso_U_22
_atom_site_aniso_U_33
_atom_site_aniso_U_23
_atom_site_aniso_U_13
_atom_site_aniso_U_12
B1 0.0151(6) 0.0193(8) 0.0180(7) -0.0032(6) 0.0012(5) 0.0016(5)
C1 0.0328(7) 0.0203(8) 0.0292(8) 0.0078(6) -0.0038(6) -0.0006(6)
C2 0.0295(7) 0.0287(8) 0.0202(7) 0.0004(6) -0.0066(5) 0.0058(6)
C3 0.0142(6) 0.0208(7) 0.0192(6) 0.0028(5) 0.0003(5) -0.0004(5)
C4 0.0174(6) 0.0186(7) 0.0177(6) -0.0022(5) -0.0014(5) -0.0004(5)
C5 0.0147(6) 0.0161(7) 0.0191(6) -0.0012(5) -0.0001(5) -0.0013(5)
C7 0.0167(6) 0.0174(7) 0.0172(6) -0.0011(5) -0.0004(5) -0.0018(5)
C8 0.0192(6) 0.0181(7) 0.0185(6) -0.0030(5) 0.0007(5) -0.0029(5)
C9 0.0188(6) 0.0147(7) 0.0230(7) 0.0005(5) 0.0015(5) -0.0014(5)
C6 0.0210(6) 0.0222(8) 0.0156(6) -0.0007(5) -0.0045(5) 0.0012(5)
C10 0.0193(6) 0.0158(6) 0.0166(6) 0.0003(5) -0.0025(5) 0.0000(5)
C17 0.0203(6) 0.0146(6) 0.0174(6) 0.0019(5) -0.0022(5) 0.0003(5)
C18 0.0276(7) 0.0260(8) 0.0176(6) -0.0011(5) 0.0018(5) -0.0070(5)
C16 0.0235(6) 0.0167(7) 0.0157(6) -0.0009(5) -0.0024(5) 0.0023(5)
C14 0.0216(6) 0.0159(7) 0.0218(6) -0.0017(5) -0.0053(5) 0.0009(5)
C15 0.0290(7) 0.0276(8) 0.0296(8) -0.0082(6) -0.0041(6) -0.0061(6)
C13 0.0174(6) 0.0193(7) 0.0246(7) 0.0005(5) -0.0009(5) -0.0028(5)
C11 0.0199(6) 0.0172(7) 0.0183(6) 0.0009(5) -0.0005(5) 0.0007(5)
C12 0.0214(6) 0.0278(8) 0.0226(7) -0.0022(6) 0.0023(5) -0.0029(5)
C19 0.0190(6) 0.0178(7) 0.0133(6) -0.0024(5) -0.0021(5) -0.0006(5)
C26 0.0195(6) 0.0197(7) 0.0123(6) -0.0010(5) -0.0020(5) -0.0003(5)
C27 0.0198(6) 0.0211(7) 0.0227(7) 0.0019(5) -0.0029(5) 0.0002(5)
C25 0.0190(6) 0.0221(7) 0.0158(6) 0.0005(5) -0.0001(5) -0.0024(5)
C23 0.0272(7) 0.0176(7) 0.0155(6) 0.0001(5) 0.0025(5) -0.0009(5)
C24 0.0306(7) 0.0200(8) 0.0349(8) 0.0041(6) 0.0071(6) -0.0019(6)
C22 0.0256(7) 0.0177(7) 0.0157(6) 0.0001(5) 0.0005(5) 0.0039(5)
C20 0.0198(6) 0.0205(7) 0.0139(6) -0.0025(5) -0.0012(5) 0.0011(5)
C21 0.0210(6) 0.0229(7) 0.0276(7) -0.0033(6) -0.0049(5) 0.0031(5)
N1 0.0266(6) 0.0199(6) 0.0206(6) 0.0025(5) -0.0057(4) 0.0011(5)
N2 0.0357(7) 0.0203(7) 0.0256(6) -0.0038(5) -0.0067(5) 0.0032(5)

loop_
_atom_type_symbol
_atom_type_description
_atom_type_scat_dispersion_real
_atom_type_scat_dispersion_imag
_atom_type_scat_source
C C 0.0033 0.0016 'International Tables Vol C Tables 4.2.6.8 and 6.1.1.4'
H H 0.0000 0.0000 'International Tables Vol C Tables 4.2.6.8 and 6.1.1.4'
B B 0.0013 0.0007 'International Tables Vol C Tables 4.2.6.8 and 6.1.1.4'
N N 0.0061 0.0033 'International Tables Vol C Tables 4.2.6.8 and 6.1.1.4'

loop_
_geom_angle_atom_site_label_1
_geom_angle_atom_site_label_2
_geom_angle_atom_site_label_3
_geom_angle
_geom_angle_site_symmetry_1
_geom_angle_site_symmetry_3
_geom_angle_publ_flag
C7 B1 C10 118.01(11) . . ?
C7 B1 C19 119.21(11) . . ?
C19 B1 C10 122.71(11) . . ?
C4 C3 C9 117.07(11) . . ?
N1 C3 C4 121.24(12) . . ?
N1 C3 C9 121.67(12) . . ?
C5 C4 C3 121.04(12) . . ?
C4 C5 C7 122.89(12) . . ?
C4 C5 C6 114.51(11) . . ?
C7 C5 C6 122.58(11) . . ?
C5 C7 B1 125.82(12) . . ?
C8 C7 B1 119.81(11) . . ?
C8 C7 C5 114.25(11) . . ?
C9 C8 C7 124.23(12) . . ?
C8 C9 C3 120.42(12) . . ?
N2 C6 C5 173.79(13) . . ?
C17 C10 B1 121.24(11) . . ?
C17 C10 C11 117.89(11) . . ?
C11 C10 B1 120.86(11) . . ?
C10 C17 C18 122.51(11) . . ?
C16 C17 C10 120.23(11) . . ?
C16 C17 C18 117.25(11) . . ?
C14 C16 C17 121.59(12) . . ?
C16 C14 C15 120.50(12) . . ?
C13 C14 C16 118.31(12) . . ?
C13 C14 C15 121.19(12) . . ?
C14 C13 C11 121.89(12) . . ?
C10 C11 C12 122.10(11) . . ?
C13 C11 C10 120.04(12) . . ?
C13 C11 C12 117.80(11) . . ?
C26 C19 B1 120.30(11) . . ?
C20 C19 B1 121.61(11) . . ?
C20 C19 C26 118.08(12) . . ?
C19 C26 C27 121.83(12) . . ?
C25 C26 C19 119.70(12) . . ?
C25 C26 C27 118.42(11) . . ?
C26 C25 C23 122.31(12) . . ?
C25 C23 C24 120.56(12) . . ?
C22 C23 C25 117.79(12) . . ?
C22 C23 C24 121.55(12) . . ?
C23 C22 C20 121.73(12) . . ?
C19 C20 C21 121.26(12) . . ?
C22 C20 C19 120.22(11) . . ?
C22 C20 C21 118.51(11) . . ?
C1 N1 C2 117.40(11) . . ?
C3 N1 C1 120.13(11) . . ?
C3 N1 C2 120.38(12) . . ?

loop_
_geom_bond_atom_site_label_1
_geom_bond_atom_site_label_2
_geom_bond_distance
_geom_bond_site_symmetry_2
_geom_bond_publ_flag
B1 C7 1.5599(19) . ?
B1 C10 1.5763(18) . ?
B1 C19 1.5705(19) . ?
C1 N1 1.4460(18) . ?
C2 N1 1.4537(18) . ?
C3 C4 1.4052(18) . ?
C3 C9 1.4111(18) . ?
C3 N1 1.3709(16) . ?
C4 C5 1.3914(17) . ?
C5 C7 1.4150(17) . ?
C5 C6 1.4495(18) . ?
C7 C8 1.4041(18) . ?
C8 C9 1.3787(18) . ?
C6 N2 1.1490(18) . ?
C10 C17 1.4132(17) . ?
C10 C11 1.4141(17) . ?
C17 C18 1.5105(17) . ?
C17 C16 1.3929(18) . ?
C16 C14 1.3867(18) . ?
C14 C15 1.5085(18) . ?
C14 C13 1.3836(18) . ?
C13 C11 1.3921(18) . ?
C11 C12 1.5105(18) . ?
C19 C26 1.4185(17) . ?
C19 C20 1.4114(17) . ?
C26 C27 1.5107(18) . ?
C26 C25 1.3879(18) . ?
C25 C23 1.3903(19) . ?
C23 C24 1.5044(19) . ?
C23 C22 1.3903(18) . ?
C22 C20 1.3918(18) . ?
C20 C21 1.5101(18) . ?
